data_2229617
loop_
_publ_author_name
'Tariq, Muhammad Ilyas'
'Jameel, Muhammad'
'Tahir, M. Nawaz'
'Ali, Toqir'
'Rizwan, Muhammad'

_publ_section_title
;
 Methyl 2-[2-(2,6-dichloro-4-nitroanilino)-3,5-dinitrophenyl]acetate
;
_journal_coeditor_code DN2660
_journal_issue 4
_journal_name_full 'Acta Crystallographica Section E'
_journal_page_first o791
_journal_page_last o792
_journal_paper_doi 10.1107/S1600536811007720
_journal_volume 67
_journal_year 2011
_chemical_formula_iupac 'C15 H10 Cl2 N4 O8'
_chemical_formula_moiety 'C15 H10 Cl2 N4 O8'
_chemical_formula_sum 'C15 H10 Cl2 N4 O8'
_chemical_formula_weight 445.17
_chemical_name_systematic
;
Methyl 2-[2-(2,6-dichloro-4-nitroanilino)-3,5-dinitrophenyl]acetate
;
_space_group_IT_number 14
_symmetry_cell_setting monoclinic
_symmetry_space_group_name_Hall '-P 2yn'
_symmetry_space_group_name_H-M 'P 1 21/n 1'
_atom_sites_solution_hydrogens geom
_atom_sites_solution_primary direct
_atom_sites_solution_secondary difmap
_audit_creation_method SHELXL-97
_cell_angle_alpha 90
_cell_angle_beta 94.5430(10)
_cell_angle_gamma 90
_cell_formula_units_Z 4
_cell_length_a 8.9527(5)
_cell_length_b 9.5121(5)
_cell_length_c 20.8970(10)
_cell_measurement_reflns_used 2621
_cell_measurement_temperature 296(2)
_cell_measurement_theta_max 25.24
_cell_measurement_theta_min 2.35
_cell_volume 1773.98(16)
_computing_cell_refinement 'SAINT (Bruker, 2009)'
_computing_data_collection 'APEX2 (Bruker, 2009)'
_computing_data_reduction 'SAINT (Bruker, 2009)'
_computing_molecular_graphics 'ORTEP-3 for Windows (Farrugia, 1997) and PLATON (Spek, 2009)'
_computing_publication_material 'WinGX (Farrugia, 1999) and PLATON (Spek, 2009)'
_computing_structure_refinement 'SHELXL97 (Sheldrick, 2008)'
_computing_structure_solution 'SHELXS97 (Sheldrick, 2008)'
_diffrn_ambient_temperature 296(2)
_diffrn_detector_area_resol_mean 8.10
_diffrn_measured_fraction_theta_full 0.999
_diffrn_measured_fraction_theta_max 0.999
_diffrn_measurement_device_type 'Bruker Kappa APEXII CCD'
_diffrn_measurement_method \w
_diffrn_radiation_monochromator graphite
_diffrn_radiation_source 'fine-focus sealed tube'
_diffrn_radiation_type MoK\a
_diffrn_radiation_wavelength 0.71073
_diffrn_reflns_av_R_equivalents 0.0243
_diffrn_reflns_av_sigmaI/netI 0.0258
_diffrn_reflns_limit_h_max 6
_diffrn_reflns_limit_h_min -10
_diffrn_reflns_limit_k_max 10
_diffrn_reflns_limit_k_min -11
_diffrn_reflns_limit_l_max 25
_diffrn_reflns_limit_l_min -22
_diffrn_reflns_number 12379
_diffrn_reflns_theta_full 25.24
_diffrn_reflns_theta_max 25.24
_diffrn_reflns_theta_min 2.35
_diffrn_standards_number 0
_exptl_absorpt_coefficient_mu 0.422
_exptl_absorpt_correction_T_max 0.922
_exptl_absorpt_correction_T_min 0.897
_exptl_absorpt_correction_type multi-scan
_exptl_absorpt_process_details '(SADABS; Bruker, 2005)'
_exptl_crystal_colour yellow
_exptl_crystal_density_diffrn 1.667
_exptl_crystal_density_method 'not measured'
_exptl_crystal_description prism
_exptl_crystal_F_000 904
_exptl_crystal_size_max 0.30
_exptl_crystal_size_mid 0.22
_exptl_crystal_size_min 0.20
_refine_diff_density_max 0.198
_refine_diff_density_min -0.210
_refine_ls_goodness_of_fit_ref 1.045
_refine_ls_hydrogen_treatment constr
_refine_ls_matrix_type full
_refine_ls_number_parameters 263
_refine_ls_number_reflns 3203
_refine_ls_number_restraints 0
_refine_ls_restrained_S_all 1.045
_refine_ls_R_factor_all 0.0440
_refine_ls_R_factor_gt 0.0337
_refine_ls_shift/su_max 0.001
_refine_ls_shift/su_mean 0.000
_refine_ls_structure_factor_coef Fsqd
_refine_ls_weighting_details 'calc w=1/[\s^2^(Fo^2^)+(0.0389P)^2^+0.6501P] where P=(Fo^2^+2Fc^2^)/3'
_refine_ls_weighting_scheme calc
_refine_ls_wR_factor_gt 0.0818
_refine_ls_wR_factor_ref 0.0872
_reflns_number_gt 2621
_reflns_number_total 3203
_reflns_threshold_expression I>2\s(I)
_cod_data_source_file dn2660.cif
_cod_data_source_block I
_cod_original_sg_symbol_H-M 'P 21/n'
_cod_database_code 2229617
_cod_database_fobs_code 2229617

loop_
_symmetry_equiv_pos_site_id
_symmetry_equiv_pos_as_xyz
1 x,y,z
2 1/2-x,1/2+y,1/2-z
3 -x,-y,-z
4 1/2+x,1/2-y,1/2+z

loop_
_atom_site_aniso_label
_atom_site_aniso_U_11
_atom_site_aniso_U_22
_atom_site_aniso_U_33
_atom_site_aniso_U_12
_atom_site_aniso_U_13
_atom_site_aniso_U_23
Cl1 0.0452(3) 0.0477(3) 0.0442(3) 0.0062(2) 0.0037(2) 0.0042(2)
Cl2 0.0435(3) 0.0509(3) 0.0595(3) 0.0093(3) 0.0095(2) 0.0098(3)
O1 0.0441(8) 0.0722(11) 0.0363(7) 0.0005(8) -0.0018(6) -0.0081(7)
O2 0.0741(11) 0.0503(10) 0.0485(8) 0.0103(9) -0.0089(8) -0.0039(8)
O3 0.0464(9) 0.1287(17) 0.0585(10) 0.0024(10) 0.0180(8) -0.0339(11)
O4 0.0325(8) 0.0785(12) 0.0673(10) 0.0005(8) 0.0002(8) -0.0077(9)
O5 0.0771(13) 0.1165(18) 0.0626(11) 0.0001(12) -0.0136(10) -0.0434(11)
O6 0.0528(10) 0.0583(11) 0.0839(12) -0.0101(9) 0.0249(9) -0.0285(9)
O7 0.0786(13) 0.1118(17) 0.0639(11) 0.0109(12) 0.0382(10) -0.0111(11)
O8 0.1126(15) 0.0877(14) 0.0393(9) 0.0031(12) 0.0171(10) 0.0061(9)
N1 0.0326(9) 0.0602(12) 0.0473(10) -0.0025(9) 0.0089(8) -0.0034(9)
N2 0.0468(11) 0.0589(12) 0.0435(10) -0.0166(10) 0.0120(9) -0.0141(9)
N3 0.0262(8) 0.0550(11) 0.0281(7) 0.0000(8) 0.0027(6) -0.0051(7)
N4 0.0721(14) 0.0566(12) 0.0411(10) -0.0122(11) 0.0205(10) -0.0053(9)
C1 0.0701(17) 0.106(2) 0.0435(12) 0.0062(16) -0.0119(12) 0.0126(14)
C2 0.0332(10) 0.0520(14) 0.0332(9) -0.0056(10) 0.0042(8) -0.0031(9)
C3 0.0344(10) 0.0408(12) 0.0402(10) -0.0034(9) 0.0005(8) -0.0073(9)
C4 0.0311(9) 0.0352(11) 0.0307(9) -0.0019(8) 0.0019(7) 0.0002(8)
C5 0.0366(10) 0.0416(12) 0.0301(9) -0.0008(9) 0.0058(8) -0.0036(8)
C6 0.0296(10) 0.0465(12) 0.0360(9) -0.0010(9) 0.0088(8) 0.0014(9)
C7 0.0296(10) 0.0503(13) 0.0369(10) -0.0091(9) 0.0024(8) -0.0027(9)
C8 0.0365(10) 0.0392(11) 0.0312(9) -0.0067(9) 0.0056(8) -0.0054(8)
C9 0.0302(9) 0.0364(11) 0.0307(9) -0.0017(8) 0.0057(7) 0.0017(8)
C10 0.0251(9) 0.0366(11) 0.0318(9) -0.0075(8) 0.0038(7) -0.0047(8)
C11 0.0308(9) 0.0350(11) 0.0347(9) -0.0049(8) 0.0031(8) -0.0017(8)
C12 0.0364(10) 0.0391(12) 0.0428(10) -0.0043(9) 0.0121(8) -0.0066(9)
C13 0.0447(11) 0.0428(12) 0.0343(10) -0.0128(10) 0.0127(9) -0.0050(9)
C14 0.0434(11) 0.0449(12) 0.0330(9) -0.0114(10) 0.0015(8) 0.0038(9)
C15 0.0293(9) 0.0364(11) 0.0391(10) -0.0059(8) 0.0032(8) -0.0012(8)

loop_
_atom_site_type_symbol
_atom_site_label
_atom_site_fract_x
_atom_site_fract_y
_atom_site_fract_z
_atom_site_U_iso_or_equiv
_atom_site_thermal_displace_type
_atom_site_calc_flag
_atom_site_refinement_flags
_atom_site_occupancy
Cl Cl1 1.08890(6) 0.09167(6) 0.11740(2) 0.0457(2) Uani . . 1.000
Cl Cl2 0.70818(6) 0.50170(6) 0.02516(3) 0.0510(2) Uani . . 1.000
O O1 0.98208(16) 0.41699(17) 0.33608(6) 0.0511(5) Uani . . 1.000
O O2 0.95143(18) 0.24847(18) 0.26208(7) 0.0584(6) Uani . . 1.000
O O3 0.26958(18) 0.4702(2) 0.25979(8) 0.0771(7) Uani . . 1.000
O O4 0.17334(16) 0.40470(18) 0.16740(8) 0.0596(6) Uani . . 1.000
O O5 0.4754(2) 0.1723(2) 0.02287(9) 0.0864(8) Uani . . 1.000
O O6 0.68940(18) 0.09329(18) 0.06051(8) 0.0640(6) Uani . . 1.000
O O7 1.1745(2) 0.1899(2) -0.12328(8) 0.0830(8) Uani . . 1.000
O O8 0.9727(2) 0.2898(2) -0.16374(8) 0.0793(7) Uani . . 1.000
N N1 0.28053(19) 0.4219(2) 0.20692(8) 0.0464(6) Uani . . 1.000
N N2 0.5835(2) 0.1715(2) 0.06248(8) 0.0493(6) Uani . . 1.000
N N3 0.85497(16) 0.30502(18) 0.12926(7) 0.0364(5) Uani . . 1.000
N N4 1.0551(3) 0.2455(2) -0.11838(9) 0.0558(7) Uani . . 1.000
C C1 1.0795(3) 0.3245(3) 0.37513(11) 0.0741(10) Uani . . 1.000
C C2 0.9253(2) 0.3648(2) 0.28064(9) 0.0394(6) Uani . . 1.000
C C3 0.8298(2) 0.4690(2) 0.24288(9) 0.0386(6) Uani . . 1.000
C C4 0.6961(2) 0.4044(2) 0.20505(8) 0.0324(6) Uani . . 1.000
C C5 0.5548(2) 0.4308(2) 0.22451(8) 0.0359(6) Uani . . 1.000
C C6 0.4294(2) 0.3837(2) 0.18818(9) 0.0370(6) Uani . . 1.000
C C7 0.4395(2) 0.3036(2) 0.13420(9) 0.0390(6) Uani . . 1.000
C C8 0.5803(2) 0.2706(2) 0.11649(8) 0.0355(6) Uani . . 1.000
C C9 0.7113(2) 0.3240(2) 0.14891(8) 0.0323(6) Uani . . 1.000
C C10 0.89884(18) 0.29106(19) 0.06728(8) 0.0311(6) Uani . . 1.000
C C11 1.0138(2) 0.1965(2) 0.05521(8) 0.0335(6) Uani . . 1.000
C C12 1.0680(2) 0.1815(2) -0.00449(9) 0.0390(6) Uani . . 1.000
C C13 1.0017(2) 0.2607(2) -0.05380(9) 0.0401(6) Uani . . 1.000
C C14 0.8891(2) 0.3552(2) -0.04567(9) 0.0405(6) Uani . . 1.000
C C15 0.8406(2) 0.3721(2) 0.01525(9) 0.0349(6) Uani . . 1.000
H H1A 1.16058 0.29428 0.35099 0.1113 Uiso . . 1.000
H H1B 1.02377 0.24412 0.38749 0.1113 Uiso . . 1.000
H H1C 1.11902 0.37378 0.41285 0.1113 Uiso . . 1.000
H H3 0.92590 0.30151 0.15948 0.0437 Uiso . . 1.000
H H3A 0.89071 0.51725 0.21342 0.0463 Uiso . . 1.000
H H3B 0.79442 0.53856 0.27206 0.0463 Uiso . . 1.000
H H5 0.54429 0.48046 0.26222 0.0431 Uiso . . 1.000
H H7 0.35387 0.27246 0.11024 0.0468 Uiso . . 1.000
H H12 1.14625 0.12025 -0.01101 0.0467 Uiso . . 1.000
H H14 0.84630 0.40681 -0.08021 0.0486 Uiso . . 1.000

loop_
_atom_type_symbol
_atom_type_description
_atom_type_scat_dispersion_real
_atom_type_scat_dispersion_imag
_atom_type_scat_source
C C 0.0033 0.0016 'International Tables Vol C Tables 4.2.6.8 and 6.1.1.4'
H H 0.0000 0.0000 'International Tables Vol C Tables 4.2.6.8 and 6.1.1.4'
N N 0.0061 0.0033 'International Tables Vol C Tables 4.2.6.8 and 6.1.1.4'
O O 0.0106 0.0060 'International Tables Vol C Tables 4.2.6.8 and 6.1.1.4'
Cl Cl 0.1484 0.1585 'International Tables Vol C Tables 4.2.6.8 and 6.1.1.4'

loop_
_geom_angle_atom_site_label_1
_geom_angle_atom_site_label_2
_geom_angle_atom_site_label_3
_geom_angle_site_symmetry_1
_geom_angle_site_symmetry_2
_geom_angle_site_symmetry_3
_geom_angle
_geom_angle_publ_flag
C1 O1 C2 . . . 116.01(17) no
O3 N1 O4 . . . 123.43(18) no
O3 N1 C6 . . . 118.72(17) no
O4 N1 C6 . . . 117.84(16) no
O5 N2 O6 . . . 124.19(19) no
O5 N2 C8 . . . 116.90(18) no
O6 N2 C8 . . . 118.89(17) no
C9 N3 C10 . . . 128.55(14) no
O7 N4 O8 . . . 124.6(2) no
O7 N4 C13 . . . 118.38(19) no
O8 N4 C13 . . . 117.0(2) no
C9 N3 H3 . . . 116.00 no
C10 N3 H3 . . . 116.00 no
O1 C2 O2 . . . 123.82(18) no
O2 C2 C3 . . . 123.97(17) no
O1 C2 C3 . . . 112.18(16) no
C2 C3 C4 . . . 113.77(16) no
C3 C4 C9 . . . 121.92(16) no
C5 C4 C9 . . . 119.48(16) no
C3 C4 C5 . . . 118.53(16) no
C4 C5 C6 . . . 120.21(16) no
N1 C6 C7 . . . 118.62(16) no
N1 C6 C5 . . . 119.38(16) no
C5 C6 C7 . . . 122.00(17) no
C6 C7 C8 . . . 117.99(17) no
N2 C8 C9 . . . 122.40(16) no
N2 C8 C7 . . . 115.18(16) no
C7 C8 C9 . . . 122.39(17) no
N3 C9 C8 . . . 124.56(16) no
N3 C9 C4 . . . 117.77(16) no
C4 C9 C8 . . . 117.67(16) no
C11 C10 C15 . . . 116.51(15) no
N3 C10 C15 . . . 123.80(16) no
N3 C10 C11 . . . 119.60(15) no
Cl1 C11 C10 . . . 118.72(13) no
Cl1 C11 C12 . . . 118.37(14) no
C10 C11 C12 . . . 122.90(16) no
C11 C12 C13 . . . 117.34(17) no
C12 C13 C14 . . . 123.03(18) no
N4 C13 C12 . . . 118.75(17) no
N4 C13 C14 . . . 118.21(17) no
C13 C14 C15 . . . 118.46(17) no
C10 C15 C14 . . . 121.67(17) no
Cl2 C15 C10 . . . 121.00(14) no
Cl2 C15 C14 . . . 117.31(14) no
O1 C1 H1A . . . 109.00 no
O1 C1 H1B . . . 109.00 no
O1 C1 H1C . . . 109.00 no
H1A C1 H1B . . . 109.00 no
H1A C1 H1C . . . 109.00 no
H1B C1 H1C . . . 109.00 no
C2 C3 H3A . . . 109.00 no
C2 C3 H3B . . . 109.00 no
C4 C3 H3A . . . 109.00 no
C4 C3 H3B . . . 109.00 no
H3A C3 H3B . . . 108.00 no
C4 C5 H5 . . . 120.00 no
C6 C5 H5 . . . 120.00 no
C6 C7 H7 . . . 121.00 no
C8 C7 H7 . . . 121.00 no
C11 C12 H12 . . . 121.00 no
C13 C12 H12 . . . 121.00 no
C13 C14 H14 . . . 121.00 no
C15 C14 H14 . . . 121.00 no

loop_
_geom_bond_atom_site_label_1
_geom_bond_atom_site_label_2
_geom_bond_site_symmetry_1
_geom_bond_site_symmetry_2
_geom_bond_distance
_geom_bond_publ_flag
Cl1 C11 . . 1.7312(18) no
Cl2 C15 . . 1.7341(19) no
O1 C1 . . 1.445(3) no
O1 C2 . . 1.324(2) no
O2 C2 . . 1.202(3) no
O3 N1 . . 1.208(2) no
O4 N1 . . 1.226(2) no
O5 N2 . . 1.223(3) no
O6 N2 . . 1.208(2) no
O7 N4 . . 1.204(3) no
O8 N4 . . 1.229(3) no
N1 C6 . . 1.464(2) no
N2 C8 . . 1.473(3) no
N3 C9 . . 1.393(2) no
N3 C10 . . 1.389(2) no
N4 C13 . . 1.474(3) no
N3 H3 . . 0.8600 no
C2 C3 . . 1.493(3) no
C3 C4 . . 1.512(3) no
C4 C5 . . 1.382(3) no
C4 C9 . . 1.416(2) no
C5 C6 . . 1.379(3) no
C6 C7 . . 1.370(3) no
C7 C8 . . 1.378(3) no
C8 C9 . . 1.402(3) no
C10 C15 . . 1.399(3) no
C10 C11 . . 1.405(3) no
C11 C12 . . 1.381(3) no
C12 C13 . . 1.373(3) no
C13 C14 . . 1.371(3) no
C14 C15 . . 1.387(3) no
C1 H1A . . 0.9600 no
C1 H1B . . 0.9600 no
C1 H1C . . 0.9600 no
C3 H3A . . 0.9700 no
C3 H3B . . 0.9700 no
C5 H5 . . 0.9300 no
C7 H7 . . 0.9300 no
C12 H12 . . 0.9300 no
C14 H14 . . 0.9300 no

loop_
_geom_contact_atom_site_label_1
_geom_contact_atom_site_label_2
_geom_contact_distance
_geom_contact_site_symmetry_1
_geom_contact_site_symmetry_2
_geom_contact_publ_flag
Cl1 O4 3.2255(18) . 1_655 no
Cl1 N3 2.9408(17) . . no
Cl1 N4 3.457(2) . 3_755 no
Cl1 O3 3.0019(18) . 2_645 no
Cl2 C8 3.1830(19) . . no
Cl2 N3 3.0833(17) . . no
Cl2 C9 3.0877(19) . . no
Cl2 N2 3.443(2) . . no
Cl2 C13 3.4592(19) . 3_765 no
Cl1 H3 2.6600 . . no
Cl1 H7 2.9400 . 1_655 no
Cl1 H5 3.0600 . 2_645 no
O1 O3 3.174(2) . 1_655 no
O1 O6 3.219(2) . 2_655 no
O1 O7 3.116(2) . 4_455 no
O2 N3 2.891(2) . . no
O2 C9 3.150(2) . . no
O2 C5 3.036(3) . 2_645 no
O3 Cl1 3.0019(18) . 2_655 no
O3 O1 3.174(2) . 1_455 no
O3 C2 3.303(2) . 1_455 no
O3 C1 3.358(3) . 1_455 no
O4 Cl1 3.2255(18) . 1_455 no
O4 O8 3.185(3) . 3_665 no
O4 C11 3.306(2) . 1_455 no
O4 C10 3.282(2) . 1_455 no
O4 N3 3.049(2) . 1_455 no
O4 C2 3.392(2) . 1_455 no
O5 C1 3.295(3) . 4_454 no
O6 C10 2.652(2) . . no
O6 N3 2.825(2) . . no
O6 O1 3.219(2) . 2_645 no
O6 C11 3.076(2) . . no
O6 C15 3.157(3) . . no
O6 O7 3.195(3) . 3_755 no
O7 O1 3.116(2) . 4_554 no
O7 C2 3.171(3) . 4_554 no
O7 O6 3.195(3) . 3_755 no
O8 C5 3.266(3) . 4_554 no
O8 C3 3.404(3) . 3_765 no
O8 O4 3.185(3) . 3_665 no
O2 H1B 2.6500 . . no
O2 H1A 2.5700 . . no
O2 H5 2.6000 . 2_645 no
O2 H3 2.2000 . . no
O3 H5 2.4600 . . no
O3 H1A 2.7700 . 1_455 no
O4 H7 2.4300 . . no
O4 H14 2.5500 . 3_665 no
O4 H3 2.4200 . 1_455 no
O5 H1C 2.7600 . 4_454 no
O5 H7 2.4000 . . no
O6 H12 2.7600 . 3_755 no
O7 H12 2.4700 . . no
O8 H14 2.4200 . . no
O8 H3A 2.4800 . 3_765 no
N2 Cl2 3.443(2) . . no
N2 N3 2.988(2) . . no
N2 C10 3.038(2) . . no
N2 C15 3.205(3) . . no
N3 Cl1 2.9408(17) . . no
N3 Cl2 3.0833(17) . . no
N3 O2 2.891(2) . . no
N3 O4 3.049(2) . 1_655 no
N3 O6 2.825(2) . . no
N3 N2 2.988(2) . . no
N3 C2 3.227(2) . . no
N4 Cl1 3.457(2) . 3_755 no
N3 H3A 2.6800 . . no
C1 O3 3.358(3) . 1_655 no
C1 O5 3.295(3) . 4_555 no
C1 C14 3.552(3) . 4_555 no
C2 O3 3.303(2) . 1_655 no
C2 O4 3.392(2) . 1_655 no
C2 N3 3.227(2) . . no
C2 O7 3.171(3) . 4_455 no
C3 O8 3.404(3) . 3_765 no
C5 O8 3.266(3) . 4_455 no
C5 O2 3.036(3) . 2_655 no
C8 C15 3.409(3) . . no
C8 Cl2 3.1830(19) . . no
C9 O2 3.150(2) . . no
C9 Cl2 3.0877(19) . . no
C10 O4 3.282(2) . 1_655 no
C10 N2 3.038(2) . . no
C10 O6 2.652(2) . . no
C11 O6 3.076(2) . . no
C11 O4 3.306(2) . 1_655 no
C13 Cl2 3.4592(19) . 3_765 no
C14 C1 3.552(3) . 4_454 no
C14 C15 3.570(3) . 3_765 no
C15 O6 3.157(3) . . no
C15 C8 3.409(3) . . no
C15 C14 3.570(3) . 3_765 no
C15 N2 3.205(3) . . no
C2 H3 2.6000 . . no
C3 H3 2.5600 . . no
H1A O2 2.5700 . . no
H1A O3 2.7700 . 1_655 no
H1B O2 2.6500 . . no
H1C O5 2.7600 . 4_555 no
H3 Cl1 2.6600 . . no
H3 O2 2.2000 . . no
H3 O4 2.4200 . 1_655 no
H3 C2 2.6000 . . no
H3 C3 2.5600 . . no
H3 H3A 2.3700 . . no
H3A N3 2.6800 . . no
H3A H3 2.3700 . . no
H3A O8 2.4800 . 3_765 no
H3B H5 2.3000 . . no
H5 O3 2.4600 . . no
H5 H3B 2.3000 . . no
H5 Cl1 3.0600 . 2_655 no
H5 O2 2.6000 . 2_655 no
H7 Cl1 2.9400 . 1_455 no
H7 O4 2.4300 . . no
H7 O5 2.4000 . . no
H12 O7 2.4700 . . no
H12 O6 2.7600 . 3_755 no
H14 O8 2.4200 . . no
H14 O4 2.5500 . 3_665 no

loop_
_geom_hbond_atom_site_label_D
_geom_hbond_atom_site_label_H
_geom_hbond_atom_site_label_A
_geom_hbond_site_symmetry_A
_geom_hbond_distance_DH
_geom_hbond_distance_HA
_geom_hbond_distance_DA
_geom_hbond_angle_DHA
_geom_hbond_publ_flag
N3 H3 Cl1 . 0.86 2.66 2.9408(17) 100 yes
N3 H3 O2 . 0.86 2.20 2.891(2) 138 yes
N3 H3 O4 1_655 0.86 2.42 3.049(2) 131 yes
C3 H3A O8 3_765 0.97 2.48 3.404(3) 160 yes
C14 H14 O4 3_665 0.93 2.55 3.431(3) 158 yes

loop_
_geom_torsion_atom_site_label_1
_geom_torsion_atom_site_label_2
_geom_torsion_atom_site_label_3
_geom_torsion_atom_site_label_4
_geom_torsion_site_symmetry_1
_geom_torsion_site_symmetry_2
_geom_torsion_site_symmetry_3
_geom_torsion_site_symmetry_4
_geom_torsion
_geom_torsion_publ_flag
C1 O1 C2 O2 . . . . -0.5(3) no
C1 O1 C2 C3 . . . . -178.39(17) no
O3 N1 C6 C5 . . . . -14.0(3) no
O3 N1 C6 C7 . . . . 166.96(19) no
O4 N1 C6 C5 . . . . 164.98(19) no
O4 N1 C6 C7 . . . . -14.0(3) no
O5 N2 C8 C7 . . . . 29.3(3) no
O5 N2 C8 C9 . . . . -152.72(19) no
O6 N2 C8 C7 . . . . -149.23(19) no
O6 N2 C8 C9 . . . . 28.8(3) no
C10 N3 C9 C4 . . . . -147.95(19) no
C10 N3 C9 C8 . . . . 31.2(3) no
C9 N3 C10 C11 . . . . -141.91(19) no
C9 N3 C10 C15 . . . . 41.7(3) no
O7 N4 C13 C12 . . . . -16.4(3) no
O7 N4 C13 C14 . . . . 162.6(2) no
O8 N4 C13 C12 . . . . 162.84(19) no
O8 N4 C13 C14 . . . . -18.1(3) no
O1 C2 C3 C4 . . . . -144.61(16) no
O2 C2 C3 C4 . . . . 37.5(3) no
C2 C3 C4 C5 . . . . 109.8(2) no
C2 C3 C4 C9 . . . . -73.4(2) no
C3 C4 C5 C6 . . . . 174.51(17) no
C9 C4 C5 C6 . . . . -2.4(3) no
C3 C4 C9 N3 . . . . 0.3(3) no
C3 C4 C9 C8 . . . . -178.85(17) no
C5 C4 C9 N3 . . . . 177.16(17) no
C5 C4 C9 C8 . . . . -2.0(3) no
C4 C5 C6 N1 . . . . -175.34(17) no
C4 C5 C6 C7 . . . . 3.6(3) no
N1 C6 C7 C8 . . . . 178.84(17) no
C5 C6 C7 C8 . . . . -0.1(3) no
C6 C7 C8 N2 . . . . 173.43(17) no
C6 C7 C8 C9 . . . . -4.6(3) no
N2 C8 C9 N3 . . . . 8.6(3) no
N2 C8 C9 C4 . . . . -172.25(17) no
C7 C8 C9 N3 . . . . -173.48(18) no
C7 C8 C9 C4 . . . . 5.6(3) no
N3 C10 C11 Cl1 . . . . 4.2(2) no
N3 C10 C11 C12 . . . . -177.02(17) no
C15 C10 C11 Cl1 . . . . -179.21(14) no
C15 C10 C11 C12 . . . . -0.4(3) no
N3 C10 C15 Cl2 . . . . 1.3(3) no
N3 C10 C15 C14 . . . . 179.35(17) no
C11 C10 C15 Cl2 . . . . -175.21(14) no
C11 C10 C15 C14 . . . . 2.9(3) no
Cl1 C11 C12 C13 . . . . 176.86(14) no
C10 C11 C12 C13 . . . . -2.0(3) no
C11 C12 C13 N4 . . . . -178.98(18) no
C11 C12 C13 C14 . . . . 2.0(3) no
N4 C13 C14 C15 . . . . -178.66(18) no
C12 C13 C14 C15 . . . . 0.4(3) no
C13 C14 C15 Cl2 . . . . 175.25(14) no
C13 C14 C15 C10 . . . . -2.9(3) no
